data_4028031
loop_
_publ_author_name
'Debjit Das'
'Sanjay Pratihar'
'Sujit Roy'

_publ_section_title
;
 Heterobimetallic Pd-Sn Catalysis: Michael Addition Reaction with C-, N-,
 O-, and S-Nucleophiles and in Situ Diagnostics
;
_journal_name_full 'Journal of Organic Chemistry'
_journal_page_first 2430
_journal_page_last 2442
_journal_paper_doi 10.1021/jo302643v
_journal_volume 78
_journal_year 2013
_chemical_formula_moiety 'C18 H20 O4'
_chemical_formula_sum 'C18 H20 O4'
_chemical_formula_weight 300.34
_chemical_name_systematic
;
 ?
;
_space_group_IT_number 2
_symmetry_cell_setting triclinic
_symmetry_space_group_name_Hall '-P 1'
_symmetry_space_group_name_H-M 'P -1'
_atom_sites_solution_hydrogens geom
_atom_sites_solution_primary direct
_atom_sites_solution_secondary difmap
_audit_creation_method SHELXL-97
_cell_angle_alpha 100.02(3)
_cell_angle_beta 97.28(3)
_cell_angle_gamma 116.291(18)
_cell_formula_units_Z 2
_cell_length_a 8.681(5)
_cell_length_b 9.419(5)
_cell_length_c 11.422(10)
_cell_measurement_temperature 293(2)
_cell_volume 802.3(10)
_computing_structure_refinement 'SHELXL-97 (Sheldrick, 2008)'
_diffrn_ambient_temperature 293(2)
_diffrn_measured_fraction_theta_full 0.993
_diffrn_measured_fraction_theta_max 0.993
_diffrn_radiation_monochromator graphite
_diffrn_radiation_source 'fine-focus sealed tube'
_diffrn_radiation_type MoK\a
_diffrn_radiation_wavelength 0.71073
_diffrn_reflns_av_R_equivalents 0.0519
_diffrn_reflns_av_sigmaI/netI 0.0546
_diffrn_reflns_limit_h_max 10
_diffrn_reflns_limit_h_min -10
_diffrn_reflns_limit_k_max 10
_diffrn_reflns_limit_k_min -11
_diffrn_reflns_limit_l_max 13
_diffrn_reflns_limit_l_min -13
_diffrn_reflns_number 9381
_diffrn_reflns_theta_full 25.00
_diffrn_reflns_theta_max 25.00
_diffrn_reflns_theta_min 1.86
_exptl_absorpt_coefficient_mu 0.087
_exptl_absorpt_correction_type none
_exptl_crystal_density_diffrn 1.243
_exptl_crystal_F_000 320
_exptl_crystal_size_max 0.18
_exptl_crystal_size_mid 0.14
_exptl_crystal_size_min 0.09
_refine_diff_density_max 0.143
_refine_diff_density_min -0.146
_refine_diff_density_rms 0.037
_refine_ls_extinction_coef 0.021(4)
_refine_ls_extinction_expression Fc^*^=kFc[1+0.001xFc^2^\l^3^/sin(2\q)]^-1/4^
_refine_ls_extinction_method SHELXL
_refine_ls_goodness_of_fit_ref 0.929
_refine_ls_hydrogen_treatment constr
_refine_ls_matrix_type full
_refine_ls_number_parameters 200
_refine_ls_number_reflns 2804
_refine_ls_number_restraints 0
_refine_ls_restrained_S_all 0.929
_refine_ls_R_factor_all 0.1230
_refine_ls_R_factor_gt 0.0508
_refine_ls_shift/su_max 0.021
_refine_ls_shift/su_mean 0.005
_refine_ls_structure_factor_coef Fsqd
_refine_ls_weighting_details 'calc w=1/[\s^2^(Fo^2^)+(0.0622P)^2^+0.2331P] where P=(Fo^2^+2Fc^2^)/3'
_refine_ls_weighting_scheme calc
_refine_ls_wR_factor_gt 0.1208
_refine_ls_wR_factor_ref 0.1551
_reflns_number_gt 1361
_reflns_number_total 2804
_reflns_threshold_expression >2\s(I)
_cod_data_source_file jo302643v_si_002.cif
_cod_data_source_block ddout
_cod_original_cell_volume 802.3(9)
_cod_original_sg_symbol_H-M 'P -1 '
_cod_database_code 4028031

loop_
_symmetry_equiv_pos_as_xyz
'x, y, z'
'-x, -y, -z'

loop_
_atom_site_label
_atom_site_type_symbol
_atom_site_fract_x
_atom_site_fract_y
_atom_site_fract_z
_atom_site_U_iso_or_equiv
_atom_site_adp_type
_atom_site_occupancy
_atom_site_symmetry_multiplicity
_atom_site_calc_flag
_atom_site_refinement_flags
O2 O 0.4610(3) 0.2429(2) 0.05611(18) 0.0755(6) Uani 1 1 d .
C11 C 0.5899(4) 0.3393(4) 0.0042(3) 0.0621(8) Uani 1 1 d .
C10 C 0.5896(4) 0.2628(3) -0.1113(3) 0.0613(8) Uani 1 1 d .
O4 O 0.7140(3) 0.2776(2) -0.28094(18) 0.0816(7) Uani 1 1 d .
C15 C 0.7174(4) 0.3563(4) -0.1668(3) 0.0631(8) Uani 1 1 d .
C12 C 0.7112(4) 0.5009(4) 0.0616(3) 0.0651(8) Uani 1 1 d .
H12 H 0.7088 0.5498 0.1390 0.078 Uiso 1 1 calc R
O3 O 0.9507(3) 0.7487(3) 0.06580(19) 0.0828(7) Uani 1 1 d .
C14 C 0.8408(4) 0.5185(4) -0.1126(3) 0.0640(8) Uani 1 1 d .
H14 H 0.9246 0.5783 -0.1525 0.077 Uiso 1 1 calc R
C13 C 0.8357(4) 0.5884(4) 0.0020(3) 0.0639(8) Uani 1 1 d .
C8 C 0.2801(3) 0.0637(3) -0.2322(2) 0.0632(8) Uani 1 1 d .
H8A H 0.2257 0.0920 -0.1693 0.076 Uiso 1 1 calc R
H8B H 0.2992 0.1401 -0.2827 0.076 Uiso 1 1 calc R
C7 C 0.1540(4) -0.1061(4) -0.3099(3) 0.0689(8) Uani 1 1 d .
C9 C 0.4579(4) 0.0860(3) -0.1713(3) 0.0671(8) Uani 1 1 d .
H9A H 0.4418 0.0240 -0.1103 0.081 Uiso 1 1 calc R
H9B H 0.5048 0.0419 -0.2321 0.081 Uiso 1 1 calc R
C6 C -0.0254(4) -0.1423(4) -0.3718(2) 0.0619(8) Uani 1 1 d .
O1 O 0.1965(3) -0.2129(3) -0.3233(2) 0.1151(10) Uani 1 1 d .
C18 C 0.4655(4) 0.3068(4) 0.1792(3) 0.0856(10) Uani 1 1 d .
H18A H 0.3687 0.2276 0.2040 0.128 Uiso 1 1 calc R
H18B H 0.4560 0.4055 0.1862 0.128 Uiso 1 1 calc R
H18C H 0.5749 0.3306 0.2307 0.128 Uiso 1 1 calc R
C1 C -0.1303(4) -0.2907(4) -0.4595(3) 0.0787(10) Uani 1 1 d .
H1 H -0.0873 -0.3642 -0.4790 0.094 Uiso 1 1 calc R
C2 C -0.2991(5) -0.3285(5) -0.5177(3) 0.0960(12) Uani 1 1 d .
H2 H -0.3686 -0.4277 -0.5761 0.115 Uiso 1 1 calc R
C5 C -0.0931(4) -0.0361(4) -0.3473(3) 0.0743(9) Uani 1 1 d .
H5 H -0.0237 0.0651 -0.2910 0.089 Uiso 1 1 calc R
C17 C 1.0796(4) 0.8455(4) 0.0078(3) 0.0950(11) Uani 1 1 d .
H17A H 1.1514 0.9536 0.0610 0.143 Uiso 1 1 calc R
H17B H 1.0218 0.8522 -0.0669 0.143 Uiso 1 1 calc R
H17C H 1.1526 0.7960 -0.0100 0.143 Uiso 1 1 calc R
C4 C -0.2628(4) -0.0775(5) -0.4049(3) 0.0873(10) Uani 1 1 d .
H4 H -0.3080 -0.0058 -0.3852 0.105 Uiso 1 1 calc R
C16 C 0.8556(5) 0.3567(4) -0.3358(3) 0.1023(12) Uani 1 1 d .
H16A H 0.8353 0.2882 -0.4150 0.153 Uiso 1 1 calc R
H16B H 0.9640 0.3762 -0.2855 0.153 Uiso 1 1 calc R
H16C H 0.8636 0.4593 -0.3441 0.153 Uiso 1 1 calc R
C3 C -0.3642(5) -0.2234(6) -0.4909(3) 0.0991(12) Uani 1 1 d .
H3 H -0.4775 -0.2504 -0.5308 0.119 Uiso 1 1 calc R

loop_
_atom_site_aniso_label
_atom_site_aniso_U_11
_atom_site_aniso_U_22
_atom_site_aniso_U_33
_atom_site_aniso_U_23
_atom_site_aniso_U_13
_atom_site_aniso_U_12
O2 0.0705(13) 0.0706(14) 0.0663(14) 0.0114(11) 0.0143(11) 0.0200(11)
C11 0.0523(17) 0.064(2) 0.066(2) 0.0157(17) 0.0072(15) 0.0262(16)
C10 0.0571(17) 0.0598(19) 0.0583(18) 0.0074(15) 0.0036(14) 0.0258(15)
O4 0.0769(14) 0.0825(15) 0.0660(14) 0.0028(12) 0.0163(11) 0.0273(12)
C15 0.0604(19) 0.068(2) 0.0572(18) 0.0085(17) 0.0032(15) 0.0324(17)
C12 0.0581(18) 0.064(2) 0.0585(18) -0.0002(16) 0.0014(15) 0.0258(16)
O3 0.0652(13) 0.0618(14) 0.0911(15) -0.0009(12) 0.0090(12) 0.0143(12)
C14 0.0538(17) 0.059(2) 0.068(2) 0.0100(16) 0.0055(14) 0.0212(16)
C13 0.0522(17) 0.055(2) 0.068(2) 0.0016(16) -0.0030(15) 0.0206(16)
C8 0.0627(18) 0.0550(18) 0.0569(17) 0.0080(14) 0.0075(14) 0.0191(15)
C7 0.075(2) 0.056(2) 0.0618(19) 0.0062(16) 0.0062(16) 0.0250(18)
C9 0.0664(19) 0.0577(19) 0.0639(18) 0.0000(15) 0.0054(15) 0.0264(16)
C6 0.0633(19) 0.0531(19) 0.0495(17) 0.0111(15) 0.0090(14) 0.0127(16)
O1 0.1031(19) 0.0714(17) 0.142(2) -0.0132(15) -0.0187(16) 0.0436(15)
C18 0.083(2) 0.096(3) 0.067(2) 0.0182(19) 0.0199(17) 0.033(2)
C1 0.083(2) 0.064(2) 0.063(2) 0.0050(17) 0.0134(18) 0.0178(19)
C2 0.075(3) 0.089(3) 0.068(2) 0.005(2) -0.0017(19) 0.002(2)
C5 0.068(2) 0.066(2) 0.067(2) 0.0098(16) 0.0065(16) 0.0183(18)
C17 0.071(2) 0.067(2) 0.120(3) 0.020(2) 0.014(2) 0.0136(18)
C4 0.072(2) 0.093(3) 0.087(2) 0.020(2) 0.011(2) 0.033(2)
C16 0.108(3) 0.106(3) 0.083(2) 0.026(2) 0.042(2) 0.038(2)
C3 0.075(2) 0.107(3) 0.082(3) 0.023(2) 0.001(2) 0.020(3)

loop_
_atom_type_symbol
_atom_type_description
_atom_type_scat_dispersion_real
_atom_type_scat_dispersion_imag
_atom_type_scat_source
C C 0.0033 0.0016 'International Tables Vol C Tables 4.2.6.8 and 6.1.1.4'
H H 0.0000 0.0000 'International Tables Vol C Tables 4.2.6.8 and 6.1.1.4'
O O 0.0106 0.0060 'International Tables Vol C Tables 4.2.6.8 and 6.1.1.4'

loop_
_geom_angle_atom_site_label_1
_geom_angle_atom_site_label_2
_geom_angle_atom_site_label_3
_geom_angle
C11 O2 C18 118.0(2)
O2 C11 C12 123.0(3)
O2 C11 C10 114.9(3)
C12 C11 C10 122.1(3)
C15 C10 C11 116.7(3)
C15 C10 C9 122.1(3)
C11 C10 C9 121.2(3)
C15 O4 C16 118.6(2)
O4 C15 C14 121.6(3)
O4 C15 C10 115.4(3)
C14 C15 C10 123.0(3)
C13 C12 C11 118.8(3)
C13 O3 C17 117.3(3)
C13 C14 C15 118.0(3)
C14 C13 C12 121.4(3)
C14 C13 O3 123.7(3)
C12 C13 O3 114.9(3)
C7 C8 C9 114.7(3)
O1 C7 C6 119.8(3)
O1 C7 C8 121.1(3)
C6 C7 C8 119.2(3)
C10 C9 C8 112.8(2)
C5 C6 C1 118.2(3)
C5 C6 C7 123.2(3)
C1 C6 C7 118.6(3)
C2 C1 C6 119.8(3)
C3 C2 C1 121.1(4)
C6 C5 C4 121.0(3)
C3 C4 C5 120.1(4)
C2 C3 C4 119.7(4)

loop_
_geom_bond_atom_site_label_1
_geom_bond_atom_site_label_2
_geom_bond_distance
O2 C11 1.373(3)
O2 C18 1.419(3)
C11 C12 1.383(4)
C11 C10 1.388(4)
C10 C15 1.384(4)
C10 C9 1.506(4)
O4 C15 1.373(3)
O4 C16 1.416(3)
C15 C14 1.384(4)
C12 C13 1.379(4)
O3 C13 1.380(3)
O3 C17 1.420(4)
C14 C13 1.375(4)
C8 C7 1.501(4)
C8 C9 1.517(4)
C7 O1 1.209(3)
C7 C6 1.486(4)
C6 C5 1.374(4)
C6 C1 1.393(4)
C1 C2 1.387(5)
C2 C3 1.351(5)
C5 C4 1.383(4)
C4 C3 1.367(5)
